data_1574977
loop_
_publ_author_name
'Ghosh, Moushakhi'
'Gaurav, Kumar'
'Panwaria, Prakash'
'Panday, Rishukumar'
'Tothadi, Srinu'
'Khan, Shabana'

_publ_section_title
;
 Driving diverse bond functionalisation with <i>N</i>-heterocyclic
 silylene-coinage metal-aryl complexes.
;
_journal_issue 32
_journal_name_full 'Chemical science'
_journal_page_first 14518
_journal_page_last 14533
_journal_paper_doi 10.1039/d5sc00879d
_journal_volume 16
_journal_year 2025
_chemical_formula_moiety 'C33 H58 Cu N3 Si3'
_chemical_formula_sum 'C33 H58 Cu N3 Si3'
_chemical_formula_weight 644.63
_space_group_crystal_system triclinic
_space_group_IT_number 2
_space_group_name_Hall '-P 1'
_space_group_name_H-M_alt 'P -1'
_atom_sites_solution_hydrogens geom
_atom_sites_solution_primary iterative
_audit_creation_date 2025-01-16
_audit_creation_method
;
Olex2 1.3
(compiled 2020.11.12 svn.r5f609507 for OlexSys, GUI svn.r6408)
;
_audit_update_record
;
2025-01-23 deposited with the CCDC.	2025-06-30 downloaded from the CCDC.
;
_cell_angle_alpha 85.671(14)
_cell_angle_beta 71.467(15)
_cell_angle_gamma 66.640(15)
_cell_formula_units_Z 2
_cell_length_a 12.089(7)
_cell_length_b 12.897(8)
_cell_length_c 13.780(8)
_cell_measurement_reflns_used 2358
_cell_measurement_temperature 100
_cell_measurement_theta_max 24.47
_cell_measurement_theta_min 2.26
_cell_volume 1866.9(19)
_computing_molecular_graphics 'Olex2 1.3 (Dolomanov et al., 2009)'
_computing_publication_material 'Olex2 1.3 (Dolomanov et al., 2009)'
_computing_structure_refinement 'ShelXL (Sheldrick, 2015)'
_computing_structure_solution 'olex2.solve (Bourhis et al., 2015)'
_diffrn_ambient_temperature 100
_diffrn_measured_fraction_theta_full 0.998
_diffrn_measured_fraction_theta_max 0.986
_diffrn_measurement_device_type 'Bruker APEX-II CCD'
_diffrn_measurement_method '\f and \w scans'
_diffrn_radiation_type MoK\a
_diffrn_radiation_wavelength 0.71073
_diffrn_reflns_av_R_equivalents 0.0690
_diffrn_reflns_av_unetI/netI 0.1327
_diffrn_reflns_Laue_measured_fraction_full 0.998
_diffrn_reflns_Laue_measured_fraction_max 0.986
_diffrn_reflns_limit_h_max 14
_diffrn_reflns_limit_h_min -16
_diffrn_reflns_limit_k_max 17
_diffrn_reflns_limit_k_min -17
_diffrn_reflns_limit_l_max 18
_diffrn_reflns_limit_l_min -17
_diffrn_reflns_number 18822
_diffrn_reflns_point_group_measured_fraction_full 0.998
_diffrn_reflns_point_group_measured_fraction_max 0.986
_diffrn_reflns_theta_full 25.242
_diffrn_reflns_theta_max 28.325
_diffrn_reflns_theta_min 1.561
_diffrn_standards_number 0
_exptl_absorpt_coefficient_mu 0.705
_exptl_absorpt_correction_T_max 0.7457
_exptl_absorpt_correction_T_min 0.6555
_exptl_absorpt_correction_type multi-scan
_exptl_absorpt_process_details
'SADABS-2016/2 (Bruker,2016/2) was used for absorption correction. wR2(int) was 0.0553 before and 0.0479 after correction. The Ratio of minimum to maximum transmission is 0.8790. The \l/2 correction factor is Not present.'
_exptl_crystal_colour colourless
_exptl_crystal_colour_primary colourless
_exptl_crystal_density_diffrn 1.147
_exptl_crystal_description block
_exptl_crystal_F_000 696
_exptl_crystal_size_max 0.15
_exptl_crystal_size_mid 0.09
_exptl_crystal_size_min 0.06
_refine_diff_density_max 0.527
_refine_diff_density_min -0.633
_refine_diff_density_rms 0.132
_refine_ls_extinction_method none
_refine_ls_goodness_of_fit_ref 0.983
_refine_ls_hydrogen_treatment constr
_refine_ls_matrix_type full
_refine_ls_number_parameters 377
_refine_ls_number_reflns 9183
_refine_ls_number_restraints 0
_refine_ls_restrained_S_all 0.983
_refine_ls_R_factor_all 0.1225
_refine_ls_R_factor_gt 0.0564
_refine_ls_shift/su_max 0.001
_refine_ls_shift/su_mean 0.000
_refine_ls_structure_factor_coef Fsqd
_refine_ls_weighting_details 'w=1/[\s^2^(Fo^2^)+(0.0615P)^2^] where P=(Fo^2^+2Fc^2^)/3'
_refine_ls_weighting_scheme calc
_refine_ls_wR_factor_gt 0.1163
_refine_ls_wR_factor_ref 0.1515
_reflns_Friedel_coverage 0.000
_reflns_number_gt 5386
_reflns_number_total 9183
_reflns_threshold_expression 'I > 2\s(I)'
_cod_data_source_file d5sc00879d2.cif
_cod_data_source_block mg_snt_cdpp_r_kappa_0m_a
_cod_depositor_comments 'Adding full bibliography for 1574965--1574988.cif.'
_cod_database_code 1574977
_shelx_shelxl_version_number 2018/3
_shelx_space_group_comment
;
The symmetry employed for this shelxl refinement is uniquely defined
by the following loop, which should always be used as a source of
symmetry information in preference to the above space-group names.
They are only intended as comments.
;
_shelx_estimated_absorpt_t_max 0.959
_shelx_estimated_absorpt_t_min 0.902
_olex2_refinement_description
;
1.a Ternary CH refined with riding coordinates:
 C7(H7), C10(H10)
1.b Aromatic/amide H refined with riding coordinates:
 C3(H3), C5(H5), C4(H4), C23(H23), C24(H24), C25(H25), C26(H26), C27(H27)
1.c Idealised Me refined as rotating group:
 C8(H8A,H8B,H8C), C9(H9A,H9B,H9C), C12(H12A,H12B,H12C), C11(H11A,H11B,H11C),
 C14(H14A,H14B,H14C), C15(H15A,H15B,H15C), C16(H16A,H16B,H16C), C18(H18A,H18B,
 H18C), C19(H19A,H19B,H19C), C20(H20A,H20B,H20C), C28(H28A,H28B,H28C), C29(H29A,
 H29B,H29C), C30(H30A,H30B,H30C), C31(H31A,H31B,H31C), C32(H32A,H32B,H32C),
 C33(H33A,H33B,H33C)
;
_olex2_submission_special_instructions 'No special instructions were received'

loop_
_space_group_symop_operation_xyz
'x, y, z'
'-x, -y, -z'

loop_
_atom_site_label
_atom_site_type_symbol
_atom_site_fract_x
_atom_site_fract_y
_atom_site_fract_z
_atom_site_U_iso_or_equiv
_atom_site_adp_type
_atom_site_occupancy
_atom_site_site_symmetry_order
_atom_site_calc_flag
_atom_site_refinement_flags_posn
_atom_site_refinement_flags_adp
_atom_site_refinement_flags_occupancy
_atom_site_disorder_assembly
_atom_site_disorder_group
Cu1 Cu 0.40155(4) 0.54844(3) 0.77673(3) 0.01820(13) Uani 1 1 d . . . . .
C1 C 0.4767(3) 0.3866(3) 0.7919(2) 0.0156(7) Uani 1 1 d . . . . .
Si1 Si 0.33890(9) 0.73292(8) 0.74525(7) 0.0156(2) Uani 1 1 d . . . . .
N1 N 0.1832(3) 0.8253(2) 0.7610(2) 0.0171(6) Uani 1 1 d . . . . .
N2 N 0.4283(3) 0.8002(2) 0.78544(19) 0.0158(6) Uani 1 1 d . . . . .
Si2 Si 0.12969(10) 0.96804(8) 0.73269(7) 0.0206(2) Uani 1 1 d . . . . .
C2 C 0.6103(3) 0.3289(3) 0.7674(3) 0.0191(8) Uani 1 1 d . . . . .
Si3 Si 0.07643(10) 0.75802(8) 0.81156(8) 0.0223(2) Uani 1 1 d . . . . .
C3 C 0.6659(4) 0.2109(3) 0.7701(2) 0.0238(8) Uani 1 1 d . . . . .
H3 H 0.755540 0.173402 0.752908 0.029 Uiso 1 1 calc R . . . .
N3 N 0.4543(3) 0.7576(2) 0.6306(2) 0.0160(6) Uani 1 1 d . . . . .
C8 C 0.1906(4) 0.3248(4) 0.8177(3) 0.0402(11) Uani 1 1 d . . . . .
H8A H 0.223169 0.317667 0.742654 0.060 Uiso 1 1 calc GR . . . .
H8B H 0.099426 0.372023 0.839910 0.060 Uiso 1 1 calc GR . . . .
H8C H 0.204877 0.249665 0.844578 0.060 Uiso 1 1 calc GR . . . .
C7 C 0.2593(4) 0.3794(3) 0.8582(3) 0.0239(8) Uani 1 1 d . . . . .
H7 H 0.237078 0.457769 0.833441 0.029 Uiso 1 1 calc R . . . .
C6 C 0.4031(4) 0.3212(3) 0.8215(2) 0.0195(8) Uani 1 1 d . . . . .
C5 C 0.4608(4) 0.2037(3) 0.8242(3) 0.0253(9) Uani 1 1 d . . . . .
H5 H 0.409478 0.161075 0.844495 0.030 Uiso 1 1 calc R . . . .
C4 C 0.5911(4) 0.1486(3) 0.7977(3) 0.0248(9) Uani 1 1 d . . . . .
H4 H 0.629241 0.068557 0.798399 0.030 Uiso 1 1 calc R . . . .
C9 C 0.2083(4) 0.3913(3) 0.9761(3) 0.0331(10) Uani 1 1 d . . . . .
H9A H 0.116564 0.436315 0.998289 0.050 Uiso 1 1 calc GR . . . .
H9B H 0.250500 0.429123 1.001692 0.050 Uiso 1 1 calc GR . . . .
H9C H 0.225237 0.316123 1.003384 0.050 Uiso 1 1 calc GR . . . .
C10 C 0.6954(3) 0.3935(3) 0.7425(3) 0.0231(8) Uani 1 1 d . . . . .
H10 H 0.641675 0.473660 0.734472 0.028 Uiso 1 1 calc R . . . .
C12 C 0.8055(4) 0.3522(3) 0.6423(3) 0.0368(10) Uani 1 1 d . . . . .
H12A H 0.862430 0.274440 0.647943 0.055 Uiso 1 1 calc GR . . . .
H12B H 0.852572 0.401343 0.629133 0.055 Uiso 1 1 calc GR . . . .
H12C H 0.772099 0.354467 0.585711 0.055 Uiso 1 1 calc GR . . . .
C11 C 0.7451(4) 0.3949(3) 0.8308(3) 0.0369(10) Uani 1 1 d . . . . .
H11A H 0.673419 0.427155 0.893364 0.055 Uiso 1 1 calc GR . . . .
H11B H 0.795753 0.441043 0.814392 0.055 Uiso 1 1 calc GR . . . .
H11C H 0.798136 0.317473 0.841532 0.055 Uiso 1 1 calc GR . . . .
C13 C 0.4447(3) 0.8096(3) 0.8857(3) 0.0208(8) Uani 1 1 d . . . . .
C14 C 0.3122(4) 0.8521(5) 0.9622(3) 0.0536(15) Uani 1 1 d . . . . .
H14A H 0.259936 0.925133 0.942330 0.080 Uiso 1 1 calc GR . . . .
H14B H 0.316697 0.861265 1.030630 0.080 Uiso 1 1 calc GR . . . .
H14C H 0.274233 0.797386 0.963160 0.080 Uiso 1 1 calc GR . . . .
C15 C 0.5234(5) 0.6944(3) 0.9145(3) 0.0444(12) Uani 1 1 d . . . . .
H15A H 0.484687 0.641095 0.912208 0.067 Uiso 1 1 calc GR . . . .
H15B H 0.526568 0.700541 0.983925 0.067 Uiso 1 1 calc GR . . . .
H15C H 0.609662 0.667200 0.865966 0.067 Uiso 1 1 calc GR . . . .
C16 C 0.5056(5) 0.8915(4) 0.8871(3) 0.0539(15) Uani 1 1 d . . . . .
H16A H 0.592986 0.861741 0.840442 0.081 Uiso 1 1 calc GR . . . .
H16B H 0.506180 0.901053 0.956821 0.081 Uiso 1 1 calc GR . . . .
H16C H 0.457186 0.964819 0.865001 0.081 Uiso 1 1 calc GR . . . .
C17 C 0.4985(3) 0.7252(3) 0.5200(2) 0.0217(8) Uani 1 1 d . . . . .
C18 C 0.5951(4) 0.6028(3) 0.4977(3) 0.0318(10) Uani 1 1 d . . . . .
H18A H 0.673025 0.596706 0.509802 0.048 Uiso 1 1 calc GR . . . .
H18B H 0.614492 0.579611 0.426087 0.048 Uiso 1 1 calc GR . . . .
H18C H 0.559761 0.553574 0.542952 0.048 Uiso 1 1 calc GR . . . .
C19 C 0.5560(4) 0.8045(3) 0.4545(3) 0.0308(10) Uani 1 1 d . . . . .
H19A H 0.498548 0.883287 0.476490 0.046 Uiso 1 1 calc GR . . . .
H19B H 0.567741 0.790852 0.382204 0.046 Uiso 1 1 calc GR . . . .
H19C H 0.638185 0.789683 0.463159 0.046 Uiso 1 1 calc GR . . . .
C20 C 0.3811(4) 0.7357(4) 0.4945(3) 0.0335(10) Uani 1 1 d . . . . .
H20A H 0.345432 0.684119 0.535143 0.050 Uiso 1 1 calc GR . . . .
H20B H 0.404428 0.716142 0.421400 0.050 Uiso 1 1 calc GR . . . .
H20C H 0.317916 0.813655 0.510662 0.050 Uiso 1 1 calc GR . . . .
C21 C 0.5088(3) 0.7847(3) 0.6895(3) 0.0172(7) Uani 1 1 d . . . . .
C22 C 0.6342(3) 0.7911(3) 0.6547(3) 0.0190(8) Uani 1 1 d . . . . .
C23 C 0.7453(4) 0.6933(3) 0.6367(3) 0.0257(9) Uani 1 1 d . . . . .
H23 H 0.740315 0.621829 0.650908 0.031 Uiso 1 1 calc R . . . .
C24 C 0.8620(4) 0.6999(4) 0.5984(3) 0.0345(10) Uani 1 1 d . . . . .
H24 H 0.937114 0.632828 0.586553 0.041 Uiso 1 1 calc R . . . .
C25 C 0.8709(4) 0.8035(4) 0.5770(3) 0.0341(10) Uani 1 1 d . . . . .
H25 H 0.951663 0.807597 0.549098 0.041 Uiso 1 1 calc R . . . .
C26 C 0.7610(4) 0.9011(3) 0.5967(3) 0.0302(9) Uani 1 1 d . . . . .
H26 H 0.766364 0.972599 0.583820 0.036 Uiso 1 1 calc R . . . .
C27 C 0.6439(4) 0.8949(3) 0.6350(3) 0.0239(8) Uani 1 1 d . . . . .
H27 H 0.569100 0.962208 0.647953 0.029 Uiso 1 1 calc R . . . .
C28 C 0.0205(4) 1.0612(3) 0.8511(3) 0.0363(11) Uani 1 1 d . . . . .
H28A H -0.062427 1.056179 0.870019 0.054 Uiso 1 1 calc GR . . . .
H28B H 0.010327 1.139679 0.837854 0.054 Uiso 1 1 calc GR . . . .
H28C H 0.056592 1.036448 0.907388 0.054 Uiso 1 1 calc GR . . . .
C29 C 0.0460(4) 0.9928(3) 0.6348(3) 0.0314(10) Uani 1 1 d . . . . .
H29A H 0.100093 0.938957 0.575628 0.047 Uiso 1 1 calc GR . . . .
H29B H 0.027725 1.070164 0.612578 0.047 Uiso 1 1 calc GR . . . .
H29C H -0.033699 0.982200 0.664770 0.047 Uiso 1 1 calc GR . . . .
C30 C 0.2602(4) 1.0196(3) 0.6797(3) 0.0285(9) Uani 1 1 d . . . . .
H30A H 0.307555 1.007519 0.728377 0.043 Uiso 1 1 calc GR . . . .
H30B H 0.223887 1.100433 0.668460 0.043 Uiso 1 1 calc GR . . . .
H30C H 0.317511 0.977738 0.614443 0.043 Uiso 1 1 calc GR . . . .
C31 C -0.0949(4) 0.8554(3) 0.8382(3) 0.0363(10) Uani 1 1 d . . . . .
H31A H -0.118022 0.913736 0.891055 0.054 Uiso 1 1 calc GR . . . .
H31B H -0.148105 0.811956 0.862301 0.054 Uiso 1 1 calc GR . . . .
H31C H -0.107865 0.891315 0.775273 0.054 Uiso 1 1 calc GR . . . .
C32 C 0.1097(4) 0.6457(3) 0.7168(3) 0.0295(9) Uani 1 1 d . . . . .
H32A H 0.099213 0.679657 0.652554 0.044 Uiso 1 1 calc GR . . . .
H32B H 0.050559 0.608342 0.743943 0.044 Uiso 1 1 calc GR . . . .
H32C H 0.197010 0.589957 0.703927 0.044 Uiso 1 1 calc GR . . . .
C33 C 0.0899(4) 0.6994(3) 0.9367(3) 0.0295(9) Uani 1 1 d . . . . .
H33A H 0.176501 0.643450 0.927078 0.044 Uiso 1 1 calc GR . . . .
H33B H 0.029744 0.663002 0.963867 0.044 Uiso 1 1 calc GR . . . .
H33C H 0.070691 0.760693 0.985143 0.044 Uiso 1 1 calc GR . . . .

loop_
_atom_site_aniso_label
_atom_site_aniso_U_11
_atom_site_aniso_U_22
_atom_site_aniso_U_33
_atom_site_aniso_U_23
_atom_site_aniso_U_13
_atom_site_aniso_U_12
Cu1 0.0185(2) 0.0134(2) 0.0215(2) 0.00284(17) -0.00612(18) -0.00543(18)
C1 0.0185(19) 0.0157(17) 0.0128(17) -0.0003(13) -0.0063(14) -0.0056(14)
Si1 0.0162(5) 0.0136(5) 0.0148(5) 0.0010(4) -0.0036(4) -0.0048(4)
N1 0.0133(15) 0.0158(14) 0.0188(15) 0.0014(12) -0.0044(12) -0.0028(12)
N2 0.0175(16) 0.0163(14) 0.0113(14) 0.0005(11) -0.0033(11) -0.0052(12)
Si2 0.0192(5) 0.0139(5) 0.0223(5) 0.0022(4) -0.0040(4) -0.0022(4)
C2 0.022(2) 0.0198(18) 0.0169(18) 0.0018(14) -0.0068(15) -0.0088(15)
Si3 0.0180(6) 0.0189(5) 0.0266(6) 0.0031(4) -0.0032(4) -0.0070(4)
C3 0.027(2) 0.0236(19) 0.0148(18) -0.0016(15) -0.0055(15) -0.0042(16)
N3 0.0193(16) 0.0154(14) 0.0140(14) 0.0001(11) -0.0059(12) -0.0068(12)
C8 0.034(3) 0.050(3) 0.040(3) -0.009(2) -0.010(2) -0.020(2)
C7 0.026(2) 0.0203(19) 0.027(2) 0.0052(16) -0.0092(16) -0.0109(16)
C6 0.030(2) 0.0175(18) 0.0155(18) 0.0042(14) -0.0112(15) -0.0110(16)
C5 0.035(2) 0.0204(19) 0.024(2) 0.0061(16) -0.0123(17) -0.0123(17)
C4 0.032(2) 0.0139(18) 0.027(2) 0.0023(15) -0.0109(17) -0.0062(16)
C9 0.029(2) 0.037(2) 0.030(2) -0.0011(18) -0.0069(18) -0.0112(19)
C10 0.0170(19) 0.0180(18) 0.032(2) 0.0030(16) -0.0090(16) -0.0043(15)
C12 0.028(2) 0.033(2) 0.044(3) 0.0010(19) 0.0004(19) -0.0161(19)
C11 0.035(3) 0.033(2) 0.050(3) 0.005(2) -0.022(2) -0.014(2)
C13 0.027(2) 0.0217(19) 0.0159(18) 0.0004(14) -0.0075(15) -0.0109(16)
C14 0.034(3) 0.099(4) 0.017(2) -0.012(2) -0.0050(19) -0.014(3)
C15 0.067(3) 0.032(2) 0.035(2) 0.005(2) -0.033(2) -0.008(2)
C16 0.106(5) 0.064(3) 0.032(2) 0.014(2) -0.033(3) -0.068(3)
C17 0.024(2) 0.0231(19) 0.0139(17) -0.0043(15) -0.0024(15) -0.0071(16)
C18 0.034(2) 0.027(2) 0.027(2) -0.0098(17) -0.0045(18) -0.0058(18)
C19 0.045(3) 0.030(2) 0.0143(19) 0.0027(16) -0.0035(17) -0.0155(19)
C20 0.028(2) 0.052(3) 0.019(2) -0.0085(18) -0.0071(17) -0.012(2)
C21 0.0187(19) 0.0053(15) 0.0214(18) 0.0032(13) -0.0062(15) 0.0009(14)
C22 0.021(2) 0.0228(19) 0.0167(18) 0.0039(14) -0.0073(15) -0.0119(16)
C23 0.025(2) 0.023(2) 0.030(2) -0.0002(16) -0.0081(17) -0.0102(17)
C24 0.020(2) 0.039(2) 0.040(2) -0.004(2) -0.0099(18) -0.0070(19)
C25 0.026(2) 0.049(3) 0.034(2) 0.006(2) -0.0095(18) -0.022(2)
C26 0.038(3) 0.035(2) 0.028(2) 0.0085(18) -0.0128(18) -0.025(2)
C27 0.030(2) 0.024(2) 0.0209(19) 0.0078(15) -0.0112(16) -0.0124(17)
C28 0.035(2) 0.021(2) 0.034(2) -0.0037(17) 0.0027(18) -0.0006(18)
C29 0.028(2) 0.026(2) 0.035(2) 0.0103(18) -0.0089(18) -0.0070(17)
C30 0.029(2) 0.0165(19) 0.037(2) 0.0064(16) -0.0074(18) -0.0084(16)
C31 0.020(2) 0.033(2) 0.050(3) 0.007(2) -0.0057(19) -0.0089(18)
C32 0.031(2) 0.032(2) 0.034(2) 0.0089(18) -0.0160(18) -0.0175(19)
C33 0.027(2) 0.030(2) 0.026(2) 0.0034(17) -0.0001(17) -0.0131(18)

loop_
_atom_type_symbol
_atom_type_description
_atom_type_scat_dispersion_real
_atom_type_scat_dispersion_imag
_atom_type_scat_source
C C 0.0033 0.0016 'International Tables Vol C Tables 4.2.6.8 and 6.1.1.4'
H H 0.0000 0.0000 'International Tables Vol C Tables 4.2.6.8 and 6.1.1.4'
Cu Cu 0.3201 1.2651 'International Tables Vol C Tables 4.2.6.8 and 6.1.1.4'
N N 0.0061 0.0033 'International Tables Vol C Tables 4.2.6.8 and 6.1.1.4'
Si Si 0.0817 0.0704 'International Tables Vol C Tables 4.2.6.8 and 6.1.1.4'

loop_
_geom_angle_atom_site_label_1
_geom_angle_atom_site_label_2
_geom_angle_atom_site_label_3
_geom_angle
_geom_angle_site_symmetry_1
_geom_angle_site_symmetry_3
_geom_angle_publ_flag
C1 Cu1 Si1 172.72(11) . . ?
C2 C1 Cu1 120.4(3) . . ?
C6 C1 Cu1 122.0(3) . . ?
C6 C1 C2 117.4(3) . . ?
Cu1 Si1 C21 110.99(9) . . ?
N1 Si1 Cu1 125.07(11) . . ?
N1 Si1 N2 112.15(14) . . ?
N1 Si1 N3 113.18(14) . . ?
N1 Si1 C21 123.93(14) . . ?
N2 Si1 Cu1 111.93(10) . . ?
N2 Si1 C21 35.82(11) . . ?
N3 Si1 Cu1 111.18(9) . . ?
N3 Si1 N2 70.59(13) . . ?
N3 Si1 C21 35.59(11) . . ?
Si1 N1 Si2 127.05(18) . . ?
Si1 N1 Si3 111.55(16) . . ?
Si2 N1 Si3 121.40(16) . . ?
C13 N2 Si1 131.5(2) . . ?
C21 N2 Si1 90.4(2) . . ?
C21 N2 C13 131.5(3) . . ?
N1 Si2 C28 111.00(16) . . ?
N1 Si2 C29 110.64(16) . . ?
N1 Si2 C30 113.45(16) . . ?
C29 Si2 C28 109.57(19) . . ?
C30 Si2 C28 105.42(19) . . ?
C30 Si2 C29 106.52(18) . . ?
C1 C2 C10 120.8(3) . . ?
C3 C2 C1 120.7(3) . . ?
C3 C2 C10 118.4(3) . . ?
N1 Si3 C31 113.83(17) . . ?
N1 Si3 C32 108.88(16) . . ?
N1 Si3 C33 110.55(16) . . ?
C32 Si3 C31 106.66(19) . . ?
C32 Si3 C33 111.49(18) . . ?
C33 Si3 C31 105.38(18) . . ?
C2 C3 H3 119.8 . . ?
C4 C3 C2 120.5(4) . . ?
C4 C3 H3 119.8 . . ?
C17 N3 Si1 134.8(2) . . ?
C21 N3 Si1 90.7(2) . . ?
C21 N3 C17 131.7(3) . . ?
H8A C8 H8B 109.5 . . ?
H8A C8 H8C 109.5 . . ?
H8B C8 H8C 109.5 . . ?
C7 C8 H8A 109.5 . . ?
C7 C8 H8B 109.5 . . ?
C7 C8 H8C 109.5 . . ?
C8 C7 H7 106.9 . . ?
C8 C7 C9 109.7(3) . . ?
C6 C7 C8 115.4(3) . . ?
C6 C7 H7 106.9 . . ?
C6 C7 C9 110.5(3) . . ?
C9 C7 H7 106.9 . . ?
C1 C6 C7 119.7(3) . . ?
C5 C6 C1 120.7(3) . . ?
C5 C6 C7 119.4(3) . . ?
C6 C5 H5 119.5 . . ?
C4 C5 C6 121.1(4) . . ?
C4 C5 H5 119.5 . . ?
C3 C4 H4 120.2 . . ?
C5 C4 C3 119.5(3) . . ?
C5 C4 H4 120.2 . . ?
C7 C9 H9A 109.5 . . ?
C7 C9 H9B 109.5 . . ?
C7 C9 H9C 109.5 . . ?
H9A C9 H9B 109.5 . . ?
H9A C9 H9C 109.5 . . ?
H9B C9 H9C 109.5 . . ?
C2 C10 H10 106.9 . . ?
C2 C10 C12 114.4(3) . . ?
C2 C10 C11 111.2(3) . . ?
C12 C10 H10 106.9 . . ?
C11 C10 H10 106.9 . . ?
C11 C10 C12 110.3(3) . . ?
C10 C12 H12A 109.5 . . ?
C10 C12 H12B 109.5 . . ?
C10 C12 H12C 109.5 . . ?
H12A C12 H12B 109.5 . . ?
H12A C12 H12C 109.5 . . ?
H12B C12 H12C 109.5 . . ?
C10 C11 H11A 109.5 . . ?
C10 C11 H11B 109.5 . . ?
C10 C11 H11C 109.5 . . ?
H11A C11 H11B 109.5 . . ?
H11A C11 H11C 109.5 . . ?
H11B C11 H11C 109.5 . . ?
N2 C13 C14 105.6(3) . . ?
N2 C13 C15 110.3(3) . . ?
N2 C13 C16 112.5(3) . . ?
C14 C13 C15 109.1(4) . . ?
C16 C13 C14 109.6(4) . . ?
C16 C13 C15 109.6(4) . . ?
C13 C14 H14A 109.5 . . ?
C13 C14 H14B 109.5 . . ?
C13 C14 H14C 109.5 . . ?
H14A C14 H14B 109.5 . . ?
H14A C14 H14C 109.5 . . ?
H14B C14 H14C 109.5 . . ?
C13 C15 H15A 109.5 . . ?
C13 C15 H15B 109.5 . . ?
C13 C15 H15C 109.5 . . ?
H15A C15 H15B 109.5 . . ?
H15A C15 H15C 109.5 . . ?
H15B C15 H15C 109.5 . . ?
C13 C16 H16A 109.5 . . ?
C13 C16 H16B 109.5 . . ?
C13 C16 H16C 109.5 . . ?
H16A C16 H16B 109.5 . . ?
H16A C16 H16C 109.5 . . ?
H16B C16 H16C 109.5 . . ?
N3 C17 C18 110.7(3) . . ?
N3 C17 C19 111.7(3) . . ?
N3 C17 C20 105.7(3) . . ?
C18 C17 C19 110.0(3) . . ?
C20 C17 C18 109.2(3) . . ?
C20 C17 C19 109.4(3) . . ?
C17 C18 H18A 109.5 . . ?
C17 C18 H18B 109.5 . . ?
C17 C18 H18C 109.5 . . ?
H18A C18 H18B 109.5 . . ?
H18A C18 H18C 109.5 . . ?
H18B C18 H18C 109.5 . . ?
C17 C19 H19A 109.5 . . ?
C17 C19 H19B 109.5 . . ?
C17 C19 H19C 109.5 . . ?
H19A C19 H19B 109.5 . . ?
H19A C19 H19C 109.5 . . ?
H19B C19 H19C 109.5 . . ?
C17 C20 H20A 109.5 . . ?
C17 C20 H20B 109.5 . . ?
C17 C20 H20C 109.5 . . ?
H20A C20 H20B 109.5 . . ?
H20A C20 H20C 109.5 . . ?
H20B C20 H20C 109.5 . . ?
N2 C21 Si1 53.73(18) . . ?
N2 C21 C22 128.1(3) . . ?
N3 C21 Si1 53.70(18) . . ?
N3 C21 N2 105.9(3) . . ?
N3 C21 C22 126.0(3) . . ?
C22 C21 Si1 167.3(2) . . ?
C23 C22 C21 121.0(3) . . ?
C27 C22 C21 120.2(3) . . ?
C27 C22 C23 118.7(3) . . ?
C22 C23 H23 119.8 . . ?
C24 C23 C22 120.5(4) . . ?
C24 C23 H23 119.8 . . ?
C23 C24 H24 119.8 . . ?
C23 C24 C25 120.5(4) . . ?
C25 C24 H24 119.8 . . ?
C24 C25 H25 120.3 . . ?
C24 C25 C26 119.4(4) . . ?
C26 C25 H25 120.3 . . ?
C25 C26 H26 119.8 . . ?
C27 C26 C25 120.3(4) . . ?
C27 C26 H26 119.8 . . ?
C22 C27 H27 119.7 . . ?
C26 C27 C22 120.6(4) . . ?
C26 C27 H27 119.7 . . ?
Si2 C28 H28A 109.5 . . ?
Si2 C28 H28B 109.5 . . ?
Si2 C28 H28C 109.5 . . ?
H28A C28 H28B 109.5 . . ?
H28A C28 H28C 109.5 . . ?
H28B C28 H28C 109.5 . . ?
Si2 C29 H29A 109.5 . . ?
Si2 C29 H29B 109.5 . . ?
Si2 C29 H29C 109.5 . . ?
H29A C29 H29B 109.5 . . ?
H29A C29 H29C 109.5 . . ?
H29B C29 H29C 109.5 . . ?
Si2 C30 H30A 109.5 . . ?
Si2 C30 H30B 109.5 . . ?
Si2 C30 H30C 109.5 . . ?
H30A C30 H30B 109.5 . . ?
H30A C30 H30C 109.5 . . ?
H30B C30 H30C 109.5 . . ?
Si3 C31 H31A 109.5 . . ?
Si3 C31 H31B 109.5 . . ?
Si3 C31 H31C 109.5 . . ?
H31A C31 H31B 109.5 . . ?
H31A C31 H31C 109.5 . . ?
H31B C31 H31C 109.5 . . ?
Si3 C32 H32A 109.5 . . ?
Si3 C32 H32B 109.5 . . ?
Si3 C32 H32C 109.5 . . ?
H32A C32 H32B 109.5 . . ?
H32A C32 H32C 109.5 . . ?
H32B C32 H32C 109.5 . . ?
Si3 C33 H33A 109.5 . . ?
Si3 C33 H33B 109.5 . . ?
Si3 C33 H33C 109.5 . . ?
H33A C33 H33B 109.5 . . ?
H33A C33 H33C 109.5 . . ?
H33B C33 H33C 109.5 . . ?

loop_
_geom_bond_atom_site_label_1
_geom_bond_atom_site_label_2
_geom_bond_distance
_geom_bond_site_symmetry_2
_geom_bond_publ_flag
Cu1 C1 1.943(3) . ?
Cu1 Si1 2.2465(16) . ?
C1 C2 1.419(5) . ?
C1 C6 1.407(5) . ?
Si1 N1 1.735(3) . ?
Si1 N2 1.850(3) . ?
Si1 N3 1.849(3) . ?
Si1 C21 2.294(4) . ?
N1 Si2 1.751(3) . ?
N1 Si3 1.769(3) . ?
N2 C13 1.477(4) . ?
N2 C21 1.343(4) . ?
Si2 C28 1.876(4) . ?
Si2 C29 1.869(4) . ?
Si2 C30 1.868(4) . ?
C2 C3 1.402(5) . ?
C2 C10 1.511(5) . ?
Si3 C31 1.877(4) . ?
Si3 C32 1.858(4) . ?
Si3 C33 1.859(4) . ?
C3 H3 0.9500 . ?
C3 C4 1.385(5) . ?
N3 C17 1.477(4) . ?
N3 C21 1.335(4) . ?
C8 H8A 0.9800 . ?
C8 H8B 0.9800 . ?
C8 H8C 0.9800 . ?
C8 C7 1.521(5) . ?
C7 H7 1.0000 . ?
C7 C6 1.518(5) . ?
C7 C9 1.540(5) . ?
C6 C5 1.398(5) . ?
C5 H5 0.9500 . ?
C5 C4 1.381(5) . ?
C4 H4 0.9500 . ?
C9 H9A 0.9800 . ?
C9 H9B 0.9800 . ?
C9 H9C 0.9800 . ?
C10 H10 1.0000 . ?
C10 C12 1.530(5) . ?
C10 C11 1.523(5) . ?
C12 H12A 0.9800 . ?
C12 H12B 0.9800 . ?
C12 H12C 0.9800 . ?
C11 H11A 0.9800 . ?
C11 H11B 0.9800 . ?
C11 H11C 0.9800 . ?
C13 C14 1.515(5) . ?
C13 C15 1.517(5) . ?
C13 C16 1.512(5) . ?
C14 H14A 0.9800 . ?
C14 H14B 0.9800 . ?
C14 H14C 0.9800 . ?
C15 H15A 0.9800 . ?
C15 H15B 0.9800 . ?
C15 H15C 0.9800 . ?
C16 H16A 0.9800 . ?
C16 H16B 0.9800 . ?
C16 H16C 0.9800 . ?
C17 C18 1.528(5) . ?
C17 C19 1.538(5) . ?
C17 C20 1.520(5) . ?
C18 H18A 0.9800 . ?
C18 H18B 0.9800 . ?
C18 H18C 0.9800 . ?
C19 H19A 0.9800 . ?
C19 H19B 0.9800 . ?
C19 H19C 0.9800 . ?
C20 H20A 0.9800 . ?
C20 H20B 0.9800 . ?
C20 H20C 0.9800 . ?
C21 C22 1.471(5) . ?
C22 C23 1.395(5) . ?
C22 C27 1.389(5) . ?
C23 H23 0.9500 . ?
C23 C24 1.375(5) . ?
C24 H24 0.9500 . ?
C24 C25 1.385(6) . ?
C25 H25 0.9500 . ?
C25 C26 1.386(5) . ?
C26 H26 0.9500 . ?
C26 C27 1.377(5) . ?
C27 H27 0.9500 . ?
C28 H28A 0.9800 . ?
C28 H28B 0.9800 . ?
C28 H28C 0.9800 . ?
C29 H29A 0.9800 . ?
C29 H29B 0.9800 . ?
C29 H29C 0.9800 . ?
C30 H30A 0.9800 . ?
C30 H30B 0.9800 . ?
C30 H30C 0.9800 . ?
C31 H31A 0.9800 . ?
C31 H31B 0.9800 . ?
C31 H31C 0.9800 . ?
C32 H32A 0.9800 . ?
C32 H32B 0.9800 . ?
C32 H32C 0.9800 . ?
C33 H33A 0.9800 . ?
C33 H33B 0.9800 . ?
C33 H33C 0.9800 . ?
